data_4060135
loop_
_publ_author_name
'Fillaut, Jean-Luc'
'Perruchon, Johann'
'Blanchard, Philippe'
'Roncali, Jean'
'Golhen, St\'ephane'
'Allain, Magali'
'Migalsaka-Zalas, Anna'
'Kityk, Ivan V.'
'Sahraoui, Bouchta'

_publ_section_title
;
 Design and Synthesis of Ruthenium Oligothienylacetylide Complexes.
 New Materials for Acoustically Induced Nonlinear Optics
;
_journal_coden_ASTM ORGND7
_journal_issue 4
_journal_name_full Organometallics
_journal_page_first 687
_journal_page_last 695
_journal_paper_doi 10.1021/om049236s
_journal_volume 24
_journal_year 2005
_chemical_formula_moiety 'C11 H7 Br O S2'
_chemical_formula_sum 'C11 H7 Br O S2'
_chemical_formula_weight 299.21
_space_group_IT_number 14
_symmetry_cell_setting monoclinic
_symmetry_space_group_name_Hall '-P 2ybc'
_symmetry_space_group_name_H-M 'P 1 21/c 1'
_cell_angle_alpha 90
_cell_angle_beta 94.48(1)
_cell_angle_gamma 90
_cell_formula_units_Z 4
_cell_length_a 8.0389(7)
_cell_length_b 7.536(1)
_cell_length_c 18.853(2)
_cell_measurement_reflns_used 25
_cell_measurement_temperature 294
_cell_measurement_theta_max 25.0
_cell_measurement_theta_min 1.4
_cell_volume 1138.6(4)
_diffrn_ambient_temperature 294
_diffrn_measurement_device_type Enraf_Nonius_MACH3
_diffrn_measurement_method w
_diffrn_radiation_monochromator graphite
_diffrn_radiation_type Mo-K\a
_diffrn_radiation_wavelength 0.71073
_diffrn_reflns_av_R_equivalents 2.620
_diffrn_reflns_av_sigmaI/netI 0.333
_diffrn_reflns_limit_h_max 9
_diffrn_reflns_limit_h_min 0
_diffrn_reflns_limit_k_max 0
_diffrn_reflns_limit_k_min -8
_diffrn_reflns_limit_l_max 22
_diffrn_reflns_limit_l_min -22
_diffrn_reflns_number 2322
_diffrn_reflns_theta_max 24.98
_diffrn_reflns_theta_min 2.5
_diffrn_source xray_tube
_diffrn_standards_decay_% 0
_diffrn_standards_interval_count ?
_diffrn_standards_interval_time 120
_diffrn_standards_number 3
_exptl_absorpt_coefficient_mu 3.935
_exptl_absorpt_correction_T_max 1.0000
_exptl_absorpt_correction_T_min 0.3586
_exptl_absorpt_correction_type psi_scan_(North,_Phillips,_Mathews,_1968)
_exptl_crystal_colour orange
_exptl_crystal_density_diffrn 1.74
_exptl_crystal_density_meas ?
_exptl_crystal_density_method none
_exptl_crystal_description prism
_exptl_crystal_F_000 592
_exptl_crystal_size_max 0.91
_exptl_crystal_size_mid 0.74
_exptl_crystal_size_min 0.29
_refine_diff_density_max 0.780
_refine_diff_density_min -0.502
_refine_ls_abs_structure_Flack ?
_refine_ls_extinction_coef ?
_refine_ls_extinction_expression ?
_refine_ls_extinction_method none
_refine_ls_goodness_of_fit_all 2.038
_refine_ls_goodness_of_fit_ref 2.084
_refine_ls_hydrogen_treatment noref
_refine_ls_matrix_type full
_refine_ls_number_constraints 0
_refine_ls_number_parameters 136
_refine_ls_number_reflns 1252
_refine_ls_number_restraints 0
_refine_ls_R_factor_all 0.096
_refine_ls_R_factor_gt 0.054
_refine_ls_shift/esd_mean 0.001
_refine_ls_shift/su_max 0.008
_refine_ls_structure_factor_coef F
_refine_ls_weighting_details 'w = 4Fo^2^/(\s^2^(Fo^2^) + 0.0064 Fo^4^)'
_refine_ls_weighting_scheme calc
_refine_ls_wR_factor_all 0.087
_refine_ls_wR_factor_ref 0.083
_reflns_number_gt 1252
_reflns_number_total 2162
_reflns_threshold_expression >3.0\s(I)
_cod_depositor_comments
;
The following automatic conversions were performed:

'_refine_ls_weighting_scheme' value '4Fo^2^/(\s^2^(Fo^2^) + 0.0064
Fo^4^)' was changed to 'calc'. New tag '_refine_ls_weighting_details'
was created. The value of the new tag was set to 'w =
4Fo^2^/(\s^2^(Fo^2^) + 0.0064 Fo^4^)'.

Automatic conversion script
Id: cif_fix_values 3143 2015-03-26 13:38:13Z robertas 

 Updated bibliographic information.

 Antanas Vaitkus,
 2019-10-02
;
_cod_original_sg_symbol_H-M 'P 21/c'
_cod_database_code 4060135

loop_
_symmetry_equiv_pos_as_xyz
x,y,z
-x,1/2+y,1/2-z
-x,-y,-z
+x,1/2-y,1/2+z

loop_
_atom_site_label
_atom_site_fract_x
_atom_site_fract_y
_atom_site_fract_z
_atom_site_U_iso_or_equiv
_atom_site_adp_type
_atom_site_calc_flag
_atom_site_calc_attached_atom
_atom_site_type_symbol
Br -0.1319(1) 0.1957(1) 0.58288(5) 0.0664(5) Uani ? ? Br
S1 0.1359(2) 0.2979(3) 0.4815(1) 0.045(1) Uani ? ? S
S2 0.7647(2) 0.3913(3) 0.3534(1) 0.045(1) Uani ? ? S
O 1.0906(7) 0.451(1) 0.2776(3) 0.072(4) Uani ? ? O
C1 0.4670(9) 0.301(1) 0.4507(4) 0.041(4) Uani ? ? C
C2 0.4389(8) 0.394(1) 0.3912(4) 0.043(4) Uani ? ? C
C3 0.3477(9) 0.248(1) 0.4990(3) 0.036(4) Uani ? ? C
C4 0.368(1) 0.155(1) 0.5605(4) 0.052(5) Uani ? ? C
C5 0.223(1) 0.127(1) 0.5955(4) 0.049(4) Uani ? ? C
C6 0.0890(9) 0.193(1) 0.5580(4) 0.046(4) Uani ? ? C
C7 0.5542(9) 0.449(1) 0.3424(4) 0.040(4) Uani ? ? C
C8 0.525(1) 0.548(1) 0.2816(4) 0.058(5) Uani ? ? C
C9 0.665(1) 0.578(1) 0.2458(4) 0.053(5) Uani ? ? C
C10 0.8040(9) 0.505(1) 0.2780(4) 0.043(4) Uani ? ? C
C11 0.9799(9) 0.515(1) 0.2540(4) 0.048(4) Uani ? ? C
H1 0.5791 0.2656 0.4625 0.0549 Uiso calc C1 H
H2 0.3265 0.4288 0.3798 0.0577 Uiso calc C2 H
H3 0.4735 0.1115 0.5786 0.0683 Uiso calc C4 H
H4 0.2209 0.0697 0.6401 0.0651 Uiso calc C5 H
H5 0.4182 0.5915 0.2657 0.0774 Uiso calc C8 H
H6 0.6643 0.6438 0.2029 0.0706 Uiso calc C9 H
H7 0.9938 0.5869 0.2135 0.0612 Uiso calc C11 H
